data_4072834
loop_
_publ_author_name
'Cabeza, Javier A.'
'del R\'io, Ignacio'
'Fern\'andez-Colinas, Jos\'e M.'
'Garc\'ia-\'Alvarez, Pablo'
'Miguel, Daniel'

_publ_section_title
;
 Reactivity of Indene, Fluorene, Azulene, and Acenaphthylene with a
 Basal-Edge-Bridged Square-Pyramidal Hexaruthenium Dihydride
;
_journal_issue 6
_journal_name_full Organometallics
_journal_page_first 1414
_journal_paper_doi 10.1021/om061078c
_journal_volume 26
_journal_year 2007
_chemical_formula_moiety 'C29 H14 N2 O14 Ru7, C4 H8 O'
_chemical_formula_sum 'C33 H22 N2 O15 Ru7'
_chemical_formula_weight 1394.02
_chemical_name_systematic
;
 ?
;
_space_group_IT_number 2
_symmetry_cell_setting triclinic
_symmetry_space_group_name_Hall '-P 1'
_symmetry_space_group_name_H-M 'P -1'
_atom_sites_solution_hydrogens geom
_atom_sites_solution_primary direct
_atom_sites_solution_secondary difmap
_audit_creation_method SHELXL-97
_cell_angle_alpha 100.509(4)
_cell_angle_beta 95.774(5)
_cell_angle_gamma 92.632(4)
_cell_formula_units_Z 2
_cell_length_a 10.367(3)
_cell_length_b 12.976(3)
_cell_length_c 14.700(4)
_cell_measurement_temperature 293(2)
_cell_volume 1930.3(9)
_computing_cell_refinement 'Bruker SMART'
_computing_data_collection 'Bruker SMART'
_computing_data_reduction 'Bruker SHELXTL'
_computing_molecular_graphics 'Bruker SHELXTL'
_computing_publication_material 'Bruker SHELXTL'
_computing_structure_refinement 'SHELXL-97 (Sheldrick, 1997)'
_computing_structure_solution 'SHELXS-97 (Sheldrick, 1990)'
_diffrn_ambient_temperature 293(2)
_diffrn_measured_fraction_theta_full 0.977
_diffrn_measured_fraction_theta_max 0.977
_diffrn_measurement_device_type 'CCD area detector'
_diffrn_measurement_method 'phi and omega scans'
_diffrn_radiation_monochromator graphite
_diffrn_radiation_source 'fine-focus sealed tube'
_diffrn_radiation_type MoK\a
_diffrn_radiation_wavelength 0.71073
_diffrn_reflns_av_R_equivalents 0.0181
_diffrn_reflns_av_sigmaI/netI 0.0229
_diffrn_reflns_limit_h_max 11
_diffrn_reflns_limit_h_min -11
_diffrn_reflns_limit_k_max 14
_diffrn_reflns_limit_k_min -13
_diffrn_reflns_limit_l_max 11
_diffrn_reflns_limit_l_min -16
_diffrn_reflns_number 8503
_diffrn_reflns_theta_full 23.28
_diffrn_reflns_theta_max 23.28
_diffrn_reflns_theta_min 1.60
_exptl_absorpt_coefficient_mu 2.735
_exptl_absorpt_correction_T_max 1.000000
_exptl_absorpt_correction_T_min 0.765396
_exptl_absorpt_correction_type SADABS
_exptl_crystal_colour BLACK
_exptl_crystal_density_diffrn 2.399
_exptl_crystal_density_method 'not measured'
_exptl_crystal_description BLOCK
_exptl_crystal_F_000 1324
_exptl_crystal_size_max 0.07
_exptl_crystal_size_mid 0.15
_exptl_crystal_size_min 0.28
_refine_diff_density_max 0.744
_refine_diff_density_min -0.788
_refine_diff_density_rms 0.120
_refine_ls_extinction_method none
_refine_ls_goodness_of_fit_ref 1.054
_refine_ls_hydrogen_treatment mixed
_refine_ls_matrix_type full
_refine_ls_number_parameters 519
_refine_ls_number_reflns 5432
_refine_ls_number_restraints 0
_refine_ls_restrained_S_all 1.054
_refine_ls_R_factor_all 0.0364
_refine_ls_R_factor_gt 0.0303
_refine_ls_shift/su_max 0.002
_refine_ls_shift/su_mean 0.000
_refine_ls_structure_factor_coef Fsqd
_refine_ls_weighting_details 'calc w=1/[\s^2^(Fo^2^)+(0.0468P)^2^+3.0492P] where P=(Fo^2^+2Fc^2^)/3'
_refine_ls_weighting_scheme calc
_refine_ls_wR_factor_gt 0.0773
_refine_ls_wR_factor_ref 0.0816
_reflns_number_gt 4696
_reflns_number_total 5432
_reflns_threshold_expression >2sigma(I)
_cod_data_source_file om061078csi20061222_055053.cif
_cod_data_source_block 2_(pg110am)
_cod_depositor_comments
;
The following automatic conversions were performed:

'_symmetry_cell_setting' value 'Triclinic' changed to 'triclinic'
according to /home/saulius/struct/CIF-dictionaries/cif_core.dic
dictionary named 'cif_core.dic' version 2.4.1 from 2010-06-29.

Automatic conversion script
Id: cif_fix_values 1715 2011-07-08 13:25:40Z adriana 
;
_cod_original_cell_volume 1930.2(8)
_cod_original_sg_symbol_H-M P-1
_cod_database_code 4072834

loop_
_symmetry_equiv_pos_as_xyz
'x, y, z'
'-x, -y, -z'

loop_
_atom_site_label
_atom_site_type_symbol
_atom_site_fract_x
_atom_site_fract_y
_atom_site_fract_z
_atom_site_U_iso_or_equiv
_atom_site_adp_type
_atom_site_occupancy
_atom_site_symmetry_multiplicity
_atom_site_calc_flag
_atom_site_refinement_flags
C1 C 0.1941(5) 0.9237(4) 0.8462(3) 0.0248(11) Uani 1 1 d .
C2 C 0.2561(5) 0.9916(4) 0.9242(4) 0.0347(13) Uani 1 1 d .
H2 H 0.3042 0.9648 0.9704 0.042 Uiso 1 1 calc R
C3 C 0.2463(6) 1.0986(4) 0.9329(4) 0.0428(15) Uani 1 1 d .
H3 H 0.2860 1.1445 0.9854 0.051 Uiso 1 1 calc R
C4 C 0.1771(7) 1.1359(4) 0.8629(5) 0.0488(17) Uani 1 1 d .
H4 H 0.1704 1.2078 0.8674 0.059 Uiso 1 1 calc R
C5 C 0.1173(6) 1.0677(4) 0.7858(4) 0.0389(14) Uani 1 1 d .
C6 C 0.0452(8) 1.1123(5) 0.7099(5) 0.062(2) Uani 1 1 d .
H6A H -0.0452 1.0898 0.7041 0.093 Uiso 1 1 calc R
H6B H 0.0797 1.0881 0.6521 0.093 Uiso 1 1 calc R
H6C H 0.0550 1.1876 0.7248 0.093 Uiso 1 1 calc R
C11 C 0.2995(6) 0.4364(4) 0.6927(4) 0.0384(14) Uani 1 1 d .
C12 C 0.1640(6) 0.4244(4) 0.7008(5) 0.0427(15) Uani 1 1 d .
H12 H 0.1003 0.4248 0.6469 0.051 Uiso 1 1 calc R
C13 C 0.1224(6) 0.4208(4) 0.7886(5) 0.0452(16) Uani 1 1 d .
H13 H 0.0292 0.4204 0.7947 0.054 Uiso 1 1 calc R
C14 C 0.2097(7) 0.4372(4) 0.8689(5) 0.0495(17) Uani 1 1 d .
H14 H 0.1767 0.4471 0.9299 0.059 Uiso 1 1 calc R
C15 C 0.3452(7) 0.4572(5) 0.8637(5) 0.0484(17) Uani 1 1 d .
H15 H 0.4046 0.4804 0.9207 0.058 Uiso 1 1 calc R
C16 C 0.3911(6) 0.4522(4) 0.7764(4) 0.0396(14) Uani 1 1 d .
C17 C 0.5189(6) 0.4676(5) 0.7469(5) 0.0466(16) Uani 1 1 d .
H17 H 0.6011 0.4685 0.7864 0.056 Uiso 1 1 calc R
C18 C 0.5069(6) 0.4530(5) 0.6501(5) 0.0490(17) Uani 1 1 d .
H18 H 0.5780 0.4397 0.6112 0.059 Uiso 1 1 calc R
C19 C 0.3727(6) 0.4485(4) 0.6167(5) 0.0436(15) Uani 1 1 d .
H19 H 0.3374 0.4356 0.5509 0.052 Uiso 1 1 calc R
C91 C 0.426(2) 0.8255(12) 0.2958(16) 0.158(6) Uani 1 1 d .
H91A H 0.3900 0.8889 0.2807 0.190 Uiso 1 1 calc R
H91B H 0.3779 0.7654 0.2555 0.190 Uiso 1 1 calc R
C92 C 0.415(4) 0.821(3) 0.388(3) 0.32(3) Uani 1 1 d .
H92A H 0.3606 0.8741 0.4156 0.389 Uiso 1 1 calc R
H92B H 0.3818 0.7523 0.3948 0.389 Uiso 1 1 calc R
C93 C 0.6288(17) 0.8140(15) 0.362(2) 0.184(11) Uani 1 1 d .
H93A H 0.7059 0.8618 0.3780 0.221 Uiso 1 1 calc R
H93B H 0.6531 0.7425 0.3607 0.221 Uiso 1 1 calc R
C94 C 0.536(5) 0.8405(18) 0.4221(13) 0.29(3) Uani 1 1 d .
H94A H 0.5510 0.8035 0.4735 0.349 Uiso 1 1 calc R
H94B H 0.5494 0.9150 0.4476 0.349 Uiso 1 1 calc R
C101 C 0.3407(6) 0.8418(5) 0.6624(4) 0.0393(14) Uani 1 1 d .
C102 C 0.2327(6) 0.6570(5) 0.5749(4) 0.0410(14) Uani 1 1 d .
C200 C 0.0144(6) 0.6757(6) 0.9291(4) 0.0481(16) Uani 1 1 d .
C201 C -0.0919(6) 0.8137(5) 0.8258(4) 0.0388(14) Uani 1 1 d .
C202 C -0.0985(6) 0.6067(5) 0.7460(4) 0.0400(14) Uani 1 1 d .
C301 C 0.0872(7) 0.8943(6) 0.5669(5) 0.0497(16) Uani 1 1 d .
C302 C -0.1439(6) 0.9070(5) 0.6579(5) 0.0485(16) Uani 1 1 d .
C303 C -0.0458(6) 0.7174(6) 0.5837(4) 0.0466(15) Uani 1 1 d .
C400 C 0.4225(6) 0.7470(5) 0.9833(4) 0.0443(15) Uani 1 1 d .
C401 C 0.5011(5) 0.8837(5) 0.8586(4) 0.0374(13) Uani 1 1 d .
C501 C 0.1736(6) 0.8374(5) 1.0540(5) 0.0460(15) Uani 1 1 d .
C502 C 0.2241(6) 0.6354(5) 1.0366(5) 0.0466(15) Uani 1 1 d .
C700 C 0.5597(6) 0.6858(5) 0.8461(4) 0.0419(14) Uani 1 1 d .
C701 C 0.5622(6) 0.6666(5) 0.6429(4) 0.0418(14) Uani 1 1 d .
N1 N 0.2062(4) 0.8145(3) 0.8326(3) 0.0253(9) Uani 1 1 d .
N2 N 0.1226(4) 0.9617(3) 0.7776(3) 0.0318(10) Uani 1 1 d .
O90 O 0.562(2) 0.8251(10) 0.2832(12) 0.227(7) Uani 1 1 d .
O101 O 0.4082(5) 0.9033(4) 0.6414(4) 0.0692(14) Uani 1 1 d .
O102 O 0.2239(5) 0.6127(4) 0.4990(3) 0.0661(14) Uani 1 1 d .
O200 O -0.0671(5) 0.6408(5) 0.9647(4) 0.0827(19) Uani 1 1 d .
O201 O -0.1687(5) 0.8672(4) 0.8531(4) 0.0656(14) Uani 1 1 d .
O202 O -0.1738(4) 0.5401(4) 0.7144(4) 0.0648(14) Uani 1 1 d .
O301 O 0.1249(6) 0.9209(5) 0.5046(4) 0.0811(17) Uani 1 1 d .
O302 O -0.2428(5) 0.9388(4) 0.6487(4) 0.0802(17) Uani 1 1 d .
O303 O -0.0869(5) 0.6443(4) 0.5327(3) 0.0685(14) Uani 1 1 d .
O400 O 0.4918(5) 0.7385(5) 1.0494(3) 0.0801(18) Uani 1 1 d .
O401 O 0.5607(4) 0.9617(4) 0.8635(4) 0.0608(13) Uani 1 1 d .
O501 O 0.1530(6) 0.8959(4) 1.1167(4) 0.0792(17) Uani 1 1 d .
O502 O 0.2367(7) 0.5831(5) 1.0893(4) 0.0876(19) Uani 1 1 d .
O700 O 0.6626(5) 0.6647(4) 0.8708(4) 0.0688(15) Uani 1 1 d .
O701 O 0.6411(5) 0.7040(4) 0.6077(4) 0.0704(15) Uani 1 1 d .
Ru1 Ru 0.23567(4) 0.73552(3) 0.69566(3) 0.02502(12) Uani 1 1 d .
Ru2 Ru 0.03176(4) 0.71312(3) 0.79652(3) 0.02601(12) Uani 1 1 d .
Ru3 Ru 0.02040(4) 0.84162(4) 0.66484(3) 0.03210(13) Uani 1 1 d .
Ru4 Ru 0.40195(4) 0.75478(3) 0.85126(3) 0.02644(12) Uani 1 1 d .
Ru5 Ru 0.20370(4) 0.72778(3) 0.95274(3) 0.02837(13) Uani 1 1 d .
Ru6 Ru 0.23388(4) 0.57546(3) 0.79842(3) 0.02702(12) Uani 1 1 d .
Ru7 Ru 0.43978(4) 0.60516(3) 0.70172(3) 0.03211(13) Uani 1 1 d .
H100 H 0.123(7) 0.621(5) 0.713(5) 0.07(2) Uiso 1 1 d .

loop_
_atom_site_aniso_label
_atom_site_aniso_U_11
_atom_site_aniso_U_22
_atom_site_aniso_U_33
_atom_site_aniso_U_23
_atom_site_aniso_U_13
_atom_site_aniso_U_12
C1 0.020(3) 0.030(3) 0.024(3) 0.002(2) 0.004(2) 0.000(2)
C2 0.038(3) 0.034(3) 0.030(3) 0.004(3) 0.000(2) 0.001(2)
C3 0.053(4) 0.028(3) 0.044(4) 0.000(3) 0.004(3) -0.003(3)
C4 0.073(5) 0.019(3) 0.055(4) 0.008(3) 0.010(4) 0.004(3)
C5 0.046(4) 0.029(3) 0.043(3) 0.008(3) 0.006(3) 0.009(3)
C6 0.077(5) 0.042(4) 0.067(5) 0.021(4) -0.012(4) 0.012(4)
C11 0.044(4) 0.019(3) 0.048(4) -0.001(3) 0.000(3) 0.007(2)
C12 0.046(4) 0.024(3) 0.054(4) -0.004(3) 0.004(3) 0.001(3)
C13 0.049(4) 0.026(3) 0.060(4) 0.005(3) 0.015(3) -0.006(3)
C14 0.072(5) 0.027(3) 0.059(4) 0.021(3) 0.023(4) 0.007(3)
C15 0.073(5) 0.031(3) 0.046(4) 0.019(3) 0.005(3) 0.013(3)
C16 0.049(4) 0.023(3) 0.047(4) 0.007(3) 0.004(3) 0.009(3)
C17 0.044(4) 0.038(3) 0.059(4) 0.009(3) 0.004(3) 0.019(3)
C18 0.047(4) 0.031(3) 0.068(5) -0.002(3) 0.018(3) 0.014(3)
C19 0.051(4) 0.033(3) 0.045(4) -0.002(3) 0.013(3) 0.006(3)
C91 0.162(16) 0.121(11) 0.201(19) 0.035(12) 0.036(14) 0.056(11)
C92 0.42(5) 0.25(4) 0.39(5) 0.13(3) 0.31(5) 0.18(4)
C93 0.154(15) 0.141(15) 0.27(3) 0.130(19) -0.081(17) -0.016(11)
C94 0.71(9) 0.103(12) 0.072(10) -0.003(9) 0.12(3) 0.02(3)
C101 0.041(3) 0.040(3) 0.036(3) 0.007(3) 0.003(3) -0.001(3)
C102 0.045(4) 0.041(3) 0.035(4) 0.005(3) 0.002(3) 0.005(3)
C200 0.041(4) 0.071(4) 0.034(3) 0.017(3) 0.002(3) -0.003(3)
C201 0.039(3) 0.041(3) 0.038(3) 0.008(3) 0.008(3) 0.005(3)
C202 0.034(3) 0.046(4) 0.039(3) 0.003(3) 0.003(3) 0.007(3)
C301 0.051(4) 0.065(4) 0.036(4) 0.016(3) -0.001(3) 0.019(3)
C302 0.036(4) 0.052(4) 0.057(4) 0.013(3) -0.003(3) 0.008(3)
C303 0.043(4) 0.060(4) 0.032(3) 0.000(3) -0.002(3) 0.004(3)
C400 0.041(4) 0.054(4) 0.038(4) 0.008(3) 0.002(3) 0.001(3)
C401 0.030(3) 0.043(4) 0.039(3) 0.011(3) 0.000(3) 0.000(3)
C501 0.050(4) 0.047(4) 0.041(4) 0.006(3) 0.011(3) -0.007(3)
C502 0.049(4) 0.049(4) 0.042(4) 0.018(3) -0.008(3) -0.002(3)
C700 0.032(4) 0.037(3) 0.054(4) 0.006(3) -0.006(3) 0.005(3)
C701 0.039(3) 0.042(3) 0.046(4) 0.008(3) 0.011(3) 0.007(3)
N1 0.019(2) 0.031(2) 0.024(2) 0.0013(19) 0.0011(18) 0.0001(18)
N2 0.035(3) 0.031(2) 0.030(2) 0.004(2) 0.006(2) 0.004(2)
O90 0.33(2) 0.149(10) 0.217(16) 0.026(10) 0.121(17) 0.047(13)
O101 0.075(4) 0.065(3) 0.072(4) 0.027(3) 0.014(3) -0.019(3)
O102 0.093(4) 0.071(3) 0.030(3) -0.005(2) 0.005(2) 0.018(3)
O200 0.046(3) 0.152(6) 0.061(3) 0.061(4) 0.001(3) -0.031(3)
O201 0.068(3) 0.061(3) 0.078(4) 0.019(3) 0.036(3) 0.031(3)
O202 0.039(3) 0.061(3) 0.082(4) -0.010(3) -0.003(2) -0.017(2)
O301 0.085(4) 0.118(5) 0.053(3) 0.041(3) 0.015(3) 0.013(4)
O302 0.050(3) 0.080(4) 0.110(5) 0.018(3) -0.001(3) 0.027(3)
O303 0.070(3) 0.067(3) 0.052(3) -0.021(3) -0.012(3) -0.007(3)
O400 0.043(3) 0.156(6) 0.046(3) 0.043(3) -0.012(2) -0.003(3)
O401 0.045(3) 0.052(3) 0.083(4) 0.017(3) -0.008(2) -0.009(2)
O501 0.104(5) 0.067(3) 0.061(3) -0.017(3) 0.039(3) -0.001(3)
O502 0.127(5) 0.080(4) 0.061(3) 0.048(3) -0.018(3) -0.005(4)
O700 0.040(3) 0.077(3) 0.076(4) -0.013(3) -0.015(2) 0.023(3)
O701 0.063(3) 0.079(4) 0.078(4) 0.028(3) 0.032(3) -0.001(3)
Ru1 0.0253(2) 0.0269(2) 0.0226(2) 0.00407(18) 0.00216(18) 0.00330(18)
Ru2 0.0226(2) 0.0284(2) 0.0263(2) 0.00384(18) 0.00174(18) 0.00038(18)
Ru3 0.0323(3) 0.0359(3) 0.0271(2) 0.0064(2) -0.00435(19) 0.0065(2)
Ru4 0.0233(2) 0.0274(2) 0.0270(2) 0.00335(19) -0.00133(18) 0.00044(18)
Ru5 0.0313(3) 0.0311(2) 0.0227(2) 0.00631(19) 0.00117(18) 0.00072(19)
Ru6 0.0290(2) 0.0233(2) 0.0290(2) 0.00549(19) 0.00307(19) 0.00113(18)
Ru7 0.0279(3) 0.0314(3) 0.0374(3) 0.0045(2) 0.0074(2) 0.00604(19)

loop_
_atom_type_symbol
_atom_type_description
_atom_type_scat_dispersion_real
_atom_type_scat_dispersion_imag
_atom_type_scat_source
C C 0.0033 0.0016 'International Tables Vol C Tables 4.2.6.8 and 6.1.1.4'
H H 0.0000 0.0000 'International Tables Vol C Tables 4.2.6.8 and 6.1.1.4'
N N 0.0061 0.0033 'International Tables Vol C Tables 4.2.6.8 and 6.1.1.4'
O O 0.0106 0.0060 'International Tables Vol C Tables 4.2.6.8 and 6.1.1.4'
Ru Ru -1.2594 0.8363 'International Tables Vol C Tables 4.2.6.8 and 6.1.1.4'

loop_
_geom_angle_atom_site_label_1
_geom_angle_atom_site_label_2
_geom_angle_atom_site_label_3
_geom_angle
N2 C1 C2 120.7(5)
N2 C1 N1 117.4(4)
C2 C1 N1 121.9(5)
C3 C2 C1 120.1(5)
C3 C2 H2 120.0
C1 C2 H2 120.0
C4 C3 C2 118.7(6)
C4 C3 H3 120.7
C2 C3 H3 120.7
C3 C4 C5 120.5(5)
C3 C4 H4 119.7
C5 C4 H4 119.7
N2 C5 C4 121.4(5)
N2 C5 C6 120.0(6)
C4 C5 C6 118.6(5)
C5 C6 H6A 109.5
C5 C6 H6B 109.5
H6A C6 H6B 109.5
C5 C6 H6C 109.5
H6A C6 H6C 109.5
H6B C6 H6C 109.5
C12 C11 C19 133.3(6)
C12 C11 C16 119.1(6)
C19 C11 C16 107.2(5)
C12 C11 Ru6 68.8(3)
C19 C11 Ru6 124.4(4)
C16 C11 Ru6 72.2(3)
C12 C11 Ru7 128.4(4)
C19 C11 Ru7 60.4(3)
C16 C11 Ru7 71.2(3)
Ru6 C11 Ru7 67.91(14)
C13 C12 C11 119.4(6)
C13 C12 Ru6 71.4(3)
C11 C12 Ru6 75.0(3)
C13 C12 H12 120.2
C11 C12 H12 120.2
Ru6 C12 H12 120.2
C14 C13 C12 121.5(6)
C14 C13 Ru6 72.1(3)
C12 C13 Ru6 72.0(3)
C14 C13 H13 118.7
C12 C13 H13 118.7
Ru6 C13 H13 118.7
C13 C14 C15 120.1(6)
C13 C14 Ru6 71.8(3)
C15 C14 Ru6 71.8(3)
C13 C14 H14 119.5
C15 C14 H14 119.5
Ru6 C14 H14 119.5
C16 C15 C14 119.7(7)
C16 C15 Ru6 75.6(3)
C14 C15 Ru6 71.2(3)
C16 C15 H15 120.0
C14 C15 H15 120.0
Ru6 C15 H15 120.0
C15 C16 C17 133.7(6)
C15 C16 C11 119.9(6)
C17 C16 C11 106.3(5)
C15 C16 Ru6 68.9(3)
C17 C16 Ru6 127.4(4)
C11 C16 Ru6 71.6(3)
C15 C16 Ru7 125.8(4)
C17 C16 Ru7 60.5(3)
C11 C16 Ru7 75.3(3)
Ru6 C16 Ru7 68.75(14)
C18 C17 C16 108.7(6)
C18 C17 Ru7 70.3(3)
C16 C17 Ru7 84.1(3)
C18 C17 H17 124.7
C16 C17 H17 124.7
Ru7 C17 H17 124.7
C17 C18 C19 108.6(6)
C17 C18 Ru7 72.3(3)
C19 C18 Ru7 73.7(3)
C17 C18 H18 125.5
C19 C18 H18 125.5
Ru7 C18 H18 125.5
C18 C19 C11 107.6(6)
C18 C19 Ru7 68.5(3)
C11 C19 Ru7 85.3(3)
C18 C19 H19 125.1
C11 C19 H19 125.1
Ru7 C19 H19 125.1
C92 C91 O90 107(2)
C92 C91 H91A 110.2
O90 C91 H91A 110.2
C92 C91 H91B 110.2
O90 C91 H91B 110.2
H91A C91 H91B 108.5
C94 C92 C91 100(3)
C94 C92 H92A 111.7
C91 C92 H92A 111.7
C94 C92 H92B 111.7
C91 C92 H92B 111.7
H92A C92 H92B 109.5
O90 C93 C94 99.3(19)
O90 C93 H93A 111.9
C94 C93 H93A 111.9
O90 C93 H93B 111.9
C94 C93 H93B 111.9
H93A C93 H93B 109.6
C92 C94 C93 117(2)
C92 C94 H94A 108.0
C93 C94 H94A 108.0
C92 C94 H94B 108.0
C93 C94 H94B 108.0
H94A C94 H94B 107.3
O101 C101 Ru1 177.2(6)
O102 C102 Ru1 175.3(6)
O200 C200 Ru5 141.5(5)
O200 C200 Ru2 135.8(5)
Ru5 C200 Ru2 82.7(2)
O201 C201 Ru2 170.7(5)
O202 C202 Ru2 177.5(5)
O301 C301 Ru3 176.1(7)
O302 C302 Ru3 174.8(6)
O303 C303 Ru3 177.8(6)
O400 C400 Ru4 148.3(5)
O400 C400 Ru5 131.4(5)
Ru4 C400 Ru5 79.5(2)
O401 C401 Ru4 179.6(6)
O501 C501 Ru5 174.9(6)
O502 C502 Ru5 177.6(6)
O700 C700 Ru4 157.8(6)
O700 C700 Ru7 124.0(5)
Ru4 C700 Ru7 78.2(2)
O701 C701 Ru7 178.2(6)
C1 N1 Ru1 117.5(3)
C1 N1 Ru2 118.0(3)
Ru1 N1 Ru2 79.17(14)
C1 N1 Ru4 119.1(3)
Ru1 N1 Ru4 76.13(13)
Ru2 N1 Ru4 122.93(19)
C1 N1 Ru5 120.9(3)
Ru1 N1 Ru5 121.53(19)
Ru2 N1 Ru5 76.53(13)
Ru4 N1 Ru5 74.31(13)
C5 N2 C1 118.6(5)
C5 N2 Ru3 126.1(4)
C1 N2 Ru3 115.3(3)
C93 O90 C91 108.7(16)
C102 Ru1 C101 89.5(3)
C102 Ru1 N1 170.4(2)
C101 Ru1 N1 98.3(2)
C102 Ru1 Ru4 133.45(19)
C101 Ru1 Ru4 87.02(19)
N1 Ru1 Ru4 53.12(11)
C102 Ru1 Ru3 97.56(19)
C101 Ru1 Ru3 90.70(19)
N1 Ru1 Ru3 76.88(11)
Ru4 Ru1 Ru3 128.86(2)
C102 Ru1 Ru2 119.96(19)
C101 Ru1 Ru2 140.03(18)
N1 Ru1 Ru2 50.49(11)
Ru4 Ru1 Ru2 89.96(3)
Ru3 Ru1 Ru2 61.13(2)
C102 Ru1 Ru7 73.88(19)
C101 Ru1 Ru7 92.19(18)
N1 Ru1 Ru7 111.16(11)
Ru4 Ru1 Ru7 59.910(18)
Ru3 Ru1 Ru7 170.94(2)
Ru2 Ru1 Ru7 120.23(2)
C102 Ru1 Ru6 100.59(18)
C101 Ru1 Ru6 144.23(19)
N1 Ru1 Ru6 76.24(11)
Ru4 Ru1 Ru6 61.148(18)
Ru3 Ru1 Ru6 121.28(2)
Ru2 Ru1 Ru6 61.371(17)
Ru7 Ru1 Ru6 58.892(17)
C102 Ru1 H100 84(2)
C101 Ru1 H100 173(2)
N1 Ru1 H100 88(2)
Ru4 Ru1 H100 99(2)
Ru3 Ru1 H100 88(2)
Ru2 Ru1 H100 44(2)
Ru7 Ru1 H100 88(2)
Ru6 Ru1 H100 40(2)
C202 Ru2 C201 92.3(3)
C202 Ru2 C200 88.5(3)
C201 Ru2 C200 86.4(3)
C202 Ru2 N1 167.1(2)
C201 Ru2 N1 99.1(2)
C200 Ru2 N1 98.2(2)
C202 Ru2 Ru5 128.52(18)
C201 Ru2 Ru5 106.67(19)
C200 Ru2 Ru5 47.17(18)
N1 Ru2 Ru5 53.61(11)
C202 Ru2 Ru1 117.58(17)
C201 Ru2 Ru1 125.79(17)
C200 Ru2 Ru1 134.26(18)
N1 Ru2 Ru1 50.34(11)
Ru5 Ru2 Ru1 89.37(3)
C202 Ru2 Ru3 102.67(18)
C201 Ru2 Ru3 71.32(17)
C200 Ru2 Ru3 155.23(19)
N1 Ru2 Ru3 75.56(11)
Ru5 Ru2 Ru3 128.61(2)
Ru1 Ru2 Ru3 59.120(17)
C202 Ru2 Ru6 94.73(17)
C201 Ru2 Ru6 166.48(18)
C200 Ru2 Ru6 82.25(18)
N1 Ru2 Ru6 75.42(11)
Ru5 Ru2 Ru6 60.040(18)
Ru1 Ru2 Ru6 60.139(19)
Ru3 Ru2 Ru6 118.11(2)
C202 Ru2 H100 79(2)
C201 Ru2 H100 154(2)
C200 Ru2 H100 118(2)
N1 Ru2 H100 89(2)
Ru5 Ru2 H100 98(2)
Ru1 Ru2 H100 44.5(19)
Ru3 Ru2 H100 87(2)
Ru6 Ru2 H100 40(2)
C303 Ru3 C301 91.2(3)
C303 Ru3 C302 93.7(3)
C301 Ru3 C302 96.8(3)
C303 Ru3 N2 166.5(2)
C301 Ru3 N2 96.0(2)
C302 Ru3 N2 96.8(2)
C303 Ru3 Ru1 85.5(2)
C301 Ru3 Ru1 92.24(19)
C302 Ru3 Ru1 170.9(2)
N2 Ru3 Ru1 82.85(11)
C303 Ru3 Ru2 83.3(2)
C301 Ru3 Ru2 151.72(19)
C302 Ru3 Ru2 111.2(2)
N2 Ru3 Ru2 84.98(11)
Ru1 Ru3 Ru2 59.748(16)
C700 Ru4 C401 88.0(2)
C700 Ru4 C400 85.3(3)
C401 Ru4 C400 98.5(3)
C700 Ru4 N1 169.3(2)
C401 Ru4 N1 97.9(2)
C400 Ru4 N1 102.5(2)
C700 Ru4 Ru1 119.14(19)
C401 Ru4 Ru1 105.11(18)
C400 Ru4 Ru1 146.08(18)
N1 Ru4 Ru1 50.75(11)
C700 Ru4 Ru5 129.08(19)
C401 Ru4 Ru5 124.90(17)
C400 Ru4 Ru5 55.29(18)
N1 Ru4 Ru5 53.66(10)
Ru1 Ru4 Ru5 90.99(3)
C700 Ru4 Ru7 58.82(19)
C401 Ru4 Ru7 113.71(18)
C400 Ru4 Ru7 128.94(19)
N1 Ru4 Ru7 110.52(11)
Ru1 Ru4 Ru7 61.60(2)
Ru5 Ru4 Ru7 120.17(2)
C700 Ru4 Ru6 97.06(18)
C401 Ru4 Ru6 166.07(18)
C400 Ru4 Ru6 94.88(19)
N1 Ru4 Ru6 75.19(11)
Ru1 Ru4 Ru6 61.104(17)
Ru5 Ru4 Ru6 60.790(18)
Ru7 Ru4 Ru6 59.403(18)
C502 Ru5 C501 89.2(3)
C502 Ru5 C200 87.1(3)
C501 Ru5 C200 92.8(3)
C502 Ru5 C400 81.7(3)
C501 Ru5 C400 94.5(3)
C200 Ru5 C400 166.5(3)
C502 Ru5 N1 167.3(2)
C501 Ru5 N1 102.3(2)
C200 Ru5 N1 97.4(2)
C400 Ru5 N1 92.05(19)
C502 Ru5 Ru4 117.6(2)
C501 Ru5 Ru4 119.45(18)
C200 Ru5 Ru4 137.70(17)
C400 Ru5 Ru4 45.25(16)
N1 Ru5 Ru4 52.04(10)
C502 Ru5 Ru2 129.6(2)
C501 Ru5 Ru2 114.5(2)
C200 Ru5 Ru2 50.16(17)
C400 Ru5 Ru2 134.85(16)
N1 Ru5 Ru2 49.86(10)
Ru4 Ru5 Ru2 89.65(3)
C502 Ru5 Ru6 94.1(2)
C501 Ru5 Ru6 175.9(2)
C200 Ru5 Ru6 84.90(19)
C400 Ru5 Ru6 88.46(16)
N1 Ru5 Ru6 74.62(10)
Ru4 Ru5 Ru6 61.019(18)
Ru2 Ru5 Ru6 61.46(2)
C13 Ru6 C14 36.1(2)
C13 Ru6 C12 36.5(2)
C14 Ru6 C12 65.8(2)
C13 Ru6 C15 65.8(3)
C14 Ru6 C15 37.0(2)
C12 Ru6 C15 78.3(2)
C13 Ru6 C11 64.6(2)
C14 Ru6 C11 76.6(2)
C12 Ru6 C11 36.2(2)
C15 Ru6 C11 65.2(2)
C13 Ru6 C16 76.1(2)
C14 Ru6 C16 64.5(2)
C12 Ru6 C16 65.4(2)
C15 Ru6 C16 35.5(2)
C11 Ru6 C16 36.2(2)
C13 Ru6 Ru7 124.39(16)
C14 Ru6 Ru7 122.73(17)
C12 Ru6 Ru7 92.41(15)
C15 Ru6 Ru7 88.76(17)
C11 Ru6 Ru7 59.81(15)
C16 Ru6 Ru7 58.28(14)
C13 Ru6 Ru5 115.85(16)
C14 Ru6 Ru5 96.07(17)
C12 Ru6 Ru5 150.11(15)
C15 Ru6 Ru5 101.88(17)
C11 Ru6 Ru5 166.20(15)
C16 Ru6 Ru5 130.02(16)
Ru7 Ru6 Ru5 117.46(2)
C13 Ru6 Ru1 136.56(18)
C14 Ru6 Ru1 172.6(2)
C12 Ru6 Ru1 108.15(17)
C15 Ru6 Ru1 148.26(17)
C11 Ru6 Ru1 101.15(15)
C16 Ru6 Ru1 117.70(15)
Ru7 Ru6 Ru1 60.388(17)
Ru5 Ru6 Ru1 87.52(3)
C13 Ru6 Ru4 165.68(18)
C14 Ru6 Ru4 129.6(2)
C12 Ru6 Ru4 151.59(16)
C15 Ru6 Ru4 101.60(18)
C11 Ru6 Ru4 117.67(15)
C16 Ru6 Ru4 97.82(15)
Ru7 Ru6 Ru4 59.282(18)
Ru5 Ru6 Ru4 58.191(18)
Ru1 Ru6 Ru4 57.748(19)
C13 Ru6 Ru2 101.46(17)
C14 Ru6 Ru2 118.20(17)
C12 Ru6 Ru2 107.65(16)
C15 Ru6 Ru2 150.81(17)
C11 Ru6 Ru2 135.26(15)
C16 Ru6 Ru2 171.43(16)
Ru7 Ru6 Ru2 118.84(2)
Ru5 Ru6 Ru2 58.502(17)
Ru1 Ru6 Ru2 58.490(17)
Ru4 Ru6 Ru2 86.40(3)
C13 Ru6 H100 95(2)
C14 Ru6 H100 130(2)
C12 Ru6 H100 78(2)
C15 Ru6 H100 156(2)
C11 Ru6 H100 95(2)
C16 Ru6 H100 129(2)
Ru7 Ru6 H100 92(2)
Ru5 Ru6 H100 99(2)
Ru1 Ru6 H100 43(2)
Ru4 Ru6 H100 99(2)
Ru2 Ru6 H100 42(2)
C701 Ru7 C18 89.8(3)
C701 Ru7 C17 108.5(3)
C18 Ru7 C17 37.5(2)
C701 Ru7 C19 108.8(2)
C18 Ru7 C19 37.9(2)
C17 Ru7 C19 62.6(3)
C701 Ru7 C700 87.9(3)
C18 Ru7 C700 111.4(2)
C17 Ru7 C700 79.7(2)
C19 Ru7 C700 141.8(2)
C701 Ru7 C16 143.8(2)
C18 Ru7 C16 59.1(2)
C17 Ru7 C16 35.4(2)
C19 Ru7 C16 58.8(2)
C700 Ru7 C16 87.2(2)
C701 Ru7 C11 142.9(2)
C18 Ru7 C11 58.1(2)
C17 Ru7 C11 58.3(2)
C19 Ru7 C11 34.3(2)
C700 Ru7 C11 119.4(2)
C16 Ru7 C11 33.5(2)
C701 Ru7 Ru4 104.78(19)
C18 Ru7 Ru4 148.2(2)
C17 Ru7 Ru4 110.75(18)
C19 Ru7 Ru4 146.06(15)
C700 Ru7 Ru4 43.01(14)
C16 Ru7 Ru4 95.66(14)
C11 Ru7 Ru4 112.33(13)
C701 Ru7 Ru6 162.32(18)
C18 Ru7 Ru6 107.67(18)
C17 Ru7 Ru6 87.55(17)
C19 Ru7 Ru6 84.80(15)
C700 Ru7 Ru6 87.88(15)
C16 Ru7 Ru6 52.98(13)
C11 Ru7 Ru6 52.28(13)
Ru4 Ru7 Ru6 61.314(18)
C701 Ru7 Ru1 103.33(18)
C18 Ru7 Ru1 145.79(19)
C17 Ru7 Ru1 148.12(17)
C19 Ru7 Ru1 108.11(17)
C700 Ru7 Ru1 100.61(14)
C16 Ru7 Ru1 112.83(14)
C11 Ru7 Ru1 96.11(13)
Ru4 Ru7 Ru1 58.487(17)
Ru6 Ru7 Ru1 60.720(19)

loop_
_geom_bond_atom_site_label_1
_geom_bond_atom_site_label_2
_geom_bond_distance
C1 N2 1.370(7)
C1 C2 1.391(7)
C1 N1 1.406(6)
C2 C3 1.381(8)
C2 H2 0.9300
C3 C4 1.369(9)
C3 H3 0.9300
C4 C5 1.376(9)
C4 H4 0.9300
C5 N2 1.363(7)
C5 C6 1.498(9)
C6 H6A 0.9600
C6 H6B 0.9600
C6 H6C 0.9600
C11 C12 1.425(8)
C11 C19 1.440(8)
C11 C16 1.453(9)
C11 Ru6 2.332(5)
C11 Ru7 2.548(6)
C12 C13 1.409(9)
C12 Ru6 2.250(6)
C12 H12 0.9800
C13 C14 1.391(10)
C13 Ru6 2.242(6)
C13 H13 0.9800
C14 C15 1.430(10)
C14 Ru6 2.246(6)
C14 H14 0.9800
C15 C16 1.404(9)
C15 Ru6 2.255(6)
C15 H15 0.9800
C16 C17 1.452(9)
C16 Ru6 2.340(6)
C16 Ru7 2.493(6)
C17 C18 1.392(9)
C17 Ru7 2.181(6)
C17 H17 0.9800
C18 C19 1.423(9)
C18 Ru7 2.155(6)
C18 H18 0.9800
C19 Ru7 2.224(6)
C19 H19 0.9800
C91 C92 1.38(3)
C91 O90 1.45(2)
C91 H91A 0.9700
C91 H91B 0.9700
C92 C94 1.30(5)
C92 H92A 0.9700
C92 H92B 0.9700
C93 O90 1.33(2)
C93 C94 1.38(3)
C93 H93A 0.9700
C93 H93B 0.9700
C94 H94A 0.9700
C94 H94B 0.9700
C101 O101 1.143(7)
C101 Ru1 1.882(6)
C102 O102 1.151(7)
C102 Ru1 1.875(6)
C200 O200 1.154(7)
C200 Ru5 2.021(6)
C200 Ru2 2.116(6)
C201 O201 1.135(7)
C201 Ru2 1.896(6)
C202 O202 1.136(7)
C202 Ru2 1.880(6)
C301 O301 1.133(7)
C301 Ru3 1.881(7)
C302 O302 1.127(8)
C302 Ru3 1.939(7)
C303 O303 1.132(8)
C303 Ru3 1.877(7)
C400 O400 1.173(8)
C400 Ru4 1.954(6)
C400 Ru5 2.261(6)
C401 O401 1.147(7)
C401 Ru4 1.903(6)
C501 O501 1.127(7)
C501 Ru5 1.923(7)
C502 O502 1.121(7)
C502 Ru5 1.874(6)
C700 O700 1.153(7)
C700 Ru4 1.901(6)
C700 Ru7 2.385(6)
C701 O701 1.145(7)
C701 Ru7 1.836(6)
N1 Ru1 2.144(4)
N1 Ru2 2.149(4)
N1 Ru4 2.215(4)
N1 Ru5 2.263(4)
N2 Ru3 2.203(5)
Ru1 Ru4 2.6879(8)
Ru1 Ru3 2.7178(8)
Ru1 Ru2 2.7355(7)
Ru1 Ru7 2.7735(7)
Ru1 Ru6 2.7826(8)
Ru1 H100 1.92(6)
Ru2 Ru5 2.7336(8)
Ru2 Ru3 2.7732(8)
Ru2 Ru6 2.8163(8)
Ru2 H100 1.91(7)
Ru4 Ru5 2.7043(7)
Ru4 Ru7 2.7280(7)
Ru4 Ru6 2.7837(8)
Ru5 Ru6 2.7776(8)
Ru6 Ru7 2.7314(7)
Ru6 H100 1.82(7)
